data_7126844
loop_
_publ_author_name
'Yakiyama, Yumi'
'Fujinaka, Takahisa'
'Nishimura, Mio'
'Seki, Ryotaro'
'Sakurai, Hidehiro'

_publ_section_title
;
 Control by one drop of solvent: selective preparation of guest
 release/trap-triggered interconvertible molecular crystals.
;
_journal_issue 67
_journal_name_full 'Chemical communications (Cambridge, England)'
_journal_page_first 9687
_journal_page_last 9690
_journal_paper_doi 10.1039/d0cc03408h
_journal_volume 56
_journal_year 2020
_chemical_formula_moiety 'C14 H8 N O2, C2.25'
_chemical_formula_sum 'C16.25 H10.62 N O2'
_chemical_formula_weight 251.88
_space_group_crystal_system monoclinic
_space_group_IT_number 15
_space_group_name_Hall '-C 2yc'
_space_group_name_H-M_alt 'C 1 2/c 1'
_atom_sites_solution_hydrogens geom
_audit_creation_date 2020-04-14
_audit_creation_method
;
Olex2 1.2
(compiled 2018.05.29 svn.r3508 for OlexSys, GUI svn.r5506)
;
_audit_update_record
;
2020-04-16 deposited with the CCDC.	2020-07-07 downloaded from the CCDC.
;
_cell_angle_alpha 90
_cell_angle_beta 97.128(3)
_cell_angle_gamma 90
_cell_formula_units_Z 8
_cell_length_a 15.4912(5)
_cell_length_b 18.1068(5)
_cell_length_c 8.5193(3)
_cell_measurement_reflns_used 8926
_cell_measurement_temperature 123(2)
_cell_measurement_theta_max 30.8500
_cell_measurement_theta_min 2.2140
_cell_volume 2371.16(13)
_computing_cell_refinement 'CrysAlisPro 1.171.39.46e (Rigaku OD, 2018)'
_computing_data_collection 'CrysAlisPro 1.171.39.46e (Rigaku OD, 2018)'
_computing_data_reduction 'CrysAlisPro 1.171.39.46e (Rigaku OD, 2018)'
_computing_molecular_graphics 'Olex2 (Dolomanov et al., 2009)'
_computing_publication_material 'Olex2 (Dolomanov et al., 2009)'
_computing_structure_refinement 'ShelXL (Sheldrick, 2015)'
_computing_structure_solution 'ShelXT (Sheldrick, 2015)'
_diffrn_ambient_temperature 123(2)
_diffrn_detector 'CCD plate'
_diffrn_detector_type HyPix
_diffrn_measured_fraction_theta_full 1.000
_diffrn_measured_fraction_theta_max 0.849
_diffrn_measurement_details
;
List of Runs (angles in degrees, time in seconds):

  # Type    Start    End  Width  t~exp~   \w     \q     \k     \f   Frames
#--------------------------------------------------------------------------
  1  \w     -4.00  76.00   0.50    7.67    --    5.49  38.00   0.00  160
  2  \w      4.00  70.00   0.50    7.67    --    5.49  77.00 120.00  132
  3  \w    -16.00  69.00   0.50    7.67    --    5.49  77.00  60.00  170
  4  \w    -12.00  36.00   0.50    7.67    --    5.49 -99.00 -90.00   96
  5  \w    -26.00  39.00   0.50    7.67    --    5.49 -99.00-120.00  130
;
_diffrn_measurement_device 'four-circle diffractometer'
_diffrn_measurement_device_type 'XtaLAB Synergy, Single source at offset/far, HyPix'
_diffrn_measurement_method '\w scans'
_diffrn_orient_matrix_type 'CrysAlisPro convention (1999,Acta A55,543-557)'
_diffrn_orient_matrix_UB_11 0.0101259000
_diffrn_orient_matrix_UB_12 0.0360156000
_diffrn_orient_matrix_UB_13 0.0294891000
_diffrn_orient_matrix_UB_21 0.0162430000
_diffrn_orient_matrix_UB_22 -0.0151403000
_diffrn_orient_matrix_UB_23 0.0746264000
_diffrn_orient_matrix_UB_31 0.0419906000
_diffrn_orient_matrix_UB_32 -0.0027839000
_diffrn_orient_matrix_UB_33 -0.0245292000
_diffrn_radiation_monochromator mirror
_diffrn_radiation_probe x-ray
_diffrn_radiation_type MoK\a
_diffrn_radiation_wavelength 0.71073
_diffrn_reflns_av_R_equivalents 0.0258
_diffrn_reflns_av_unetI/netI 0.0212
_diffrn_reflns_Laue_measured_fraction_full 1.000
_diffrn_reflns_Laue_measured_fraction_max 0.849
_diffrn_reflns_limit_h_max 18
_diffrn_reflns_limit_h_min -21
_diffrn_reflns_limit_k_max 21
_diffrn_reflns_limit_k_min -25
_diffrn_reflns_limit_l_max 10
_diffrn_reflns_limit_l_min -11
_diffrn_reflns_number 14587
_diffrn_reflns_point_group_measured_fraction_full 1.000
_diffrn_reflns_point_group_measured_fraction_max 0.849
_diffrn_reflns_theta_full 25.242
_diffrn_reflns_theta_max 30.792
_diffrn_reflns_theta_min 2.250
_diffrn_source 'micro-focus sealed X-ray tube'
_diffrn_source_type 'PhotonJet (Mo) X-ray Source'
_exptl_absorpt_coefficient_mu 0.094
_exptl_absorpt_correction_T_max 1.00000
_exptl_absorpt_correction_T_min 0.88325
_exptl_absorpt_correction_type multi-scan
_exptl_absorpt_process_details
;
CrysAlisPro 1.171.39.46e (Rigaku Oxford Diffraction, 2018)
Empirical absorption correction using spherical harmonics,
 implemented in SCALE3 ABSPACK scaling algorithm.
;
_exptl_crystal_colour yellow
_exptl_crystal_density_diffrn 1.411
_exptl_crystal_description block
_exptl_crystal_F_000 1049
_exptl_crystal_size_max 0.22
_exptl_crystal_size_mid 0.19
_exptl_crystal_size_min 0.10
_refine_diff_density_max 0.320
_refine_diff_density_min -0.207
_refine_diff_density_rms 0.052
_refine_ls_extinction_method none
_refine_ls_goodness_of_fit_ref 1.069
_refine_ls_hydrogen_treatment constr
_refine_ls_matrix_type full
_refine_ls_number_parameters 190
_refine_ls_number_reflns 3155
_refine_ls_number_restraints 0
_refine_ls_restrained_S_all 1.069
_refine_ls_R_factor_all 0.0481
_refine_ls_R_factor_gt 0.0418
_refine_ls_shift/su_max 0.001
_refine_ls_shift/su_mean 0.000
_refine_ls_structure_factor_coef Fsqd
_refine_ls_weighting_details 'w=1/[\s^2^(Fo^2^)+(0.0622P)^2^+1.4209P] where P=(Fo^2^+2Fc^2^)/3'
_refine_ls_weighting_scheme calc
_refine_ls_wR_factor_gt 0.1124
_refine_ls_wR_factor_ref 0.1167
_reflns_Friedel_coverage 0.000
_reflns_number_gt 2745
_reflns_number_total 3155
_reflns_threshold_expression 'I > 2\s(I)'
_cod_data_source_file d0cc03408h2.cif
_cod_data_source_block 1aopen-toluene
_cod_depositor_comments 'Adding full bibliography for 7126838--7126851.cif.'
_cod_database_code 7126844
_shelx_shelxl_version_number 2018/3
_shelx_space_group_comment
;
The symmetry employed for this shelxl refinement is uniquely defined
by the following loop, which should always be used as a source of
symmetry information in preference to the above space-group names.
They are only intended as comments.
;
_reflns_odcompleteness_completeness 99.96
_reflns_odcompleteness_iscentric 1
_reflns_odcompleteness_theta 26.32
_olex2_refinement_description
;
1. Fixed Uiso
 At 1.2 times of:
  All C(H) groups
2. Others
 Fixed Sof: C1S(0.75) C2S(0.75) C3S(0.5) C4S(0.25)
3.a Aromatic/amide H refined with riding coordinates:
 C4(H4), C5(H5), C6(H6), C7(H7), C10(H10), C11(H11), C13(H13), C14(H14)
;
_olex2_submission_special_instructions 'No special instructions were received'
_oxdiff_exptl_absorpt_empirical_details
;
Empirical correction (ABSPACK) includes:
- Absorption correction using spherical harmonics
- Frame scaling
;
_oxdiff_exptl_absorpt_empirical_full_max 1.247
_oxdiff_exptl_absorpt_empirical_full_min 0.774

loop_
_space_group_symop_operation_xyz
'x, y, z'
'-x, y, -z+1/2'
'x+1/2, y+1/2, z'
'-x+1/2, y+1/2, -z+1/2'
'-x, -y, -z'
'x, -y, z-1/2'
'-x+1/2, -y+1/2, -z'
'x+1/2, -y+1/2, z-1/2'

loop_
_atom_site_label
_atom_site_type_symbol
_atom_site_fract_x
_atom_site_fract_y
_atom_site_fract_z
_atom_site_U_iso_or_equiv
_atom_site_adp_type
_atom_site_occupancy
_atom_site_site_symmetry_order
_atom_site_calc_flag
_atom_site_refinement_flags_posn
_atom_site_refinement_flags_adp
_atom_site_refinement_flags_occupancy
_atom_site_disorder_assembly
_atom_site_disorder_group
C1 C 0.54491(7) 0.66641(5) 0.71661(12) 0.0159(2) Uani 1 1 d . . . . .
C2 C 0.58997(7) 0.74206(6) 0.75060(13) 0.0178(2) Uani 1 1 d . . . . .
C3 C 0.61948(7) 0.76907(6) 0.60263(13) 0.0188(2) Uani 1 1 d . . . . .
C4 C 0.66869(8) 0.83127(6) 0.57804(14) 0.0240(2) Uani 1 1 d . . . . .
H4 H 0.689335 0.862336 0.661249 0.029 Uiso 1 1 calc R . . . .
C5 C 0.68587(8) 0.84531(7) 0.42499(15) 0.0278(3) Uani 1 1 d . . . . .
H5 H 0.718820 0.886446 0.405244 0.033 Uiso 1 1 calc R . . . .
C6 C 0.65457(8) 0.79880(7) 0.29979(14) 0.0263(3) Uani 1 1 d . . . . .
H6 H 0.667013 0.809570 0.198244 0.032 Uiso 1 1 calc R . . . .
C7 C 0.60530(7) 0.73687(6) 0.32430(13) 0.0212(2) Uani 1 1 d . . . . .
H7 H 0.584582 0.705784 0.241177 0.025 Uiso 1 1 calc R . . . .
C8 C 0.58807(7) 0.72304(6) 0.47769(13) 0.0179(2) Uani 1 1 d . . . . .
C9 C 0.53516(7) 0.66303(6) 0.53372(12) 0.0165(2) Uani 1 1 d . . . . .
C10 C 0.65579(8) 0.47898(7) 0.77634(15) 0.0271(3) Uani 1 1 d . . . . .
H10 H 0.646391 0.431179 0.738037 0.033 Uiso 1 1 calc R . . . .
C11 C 0.59730(8) 0.53312(6) 0.71792(13) 0.0214(2) Uani 1 1 d . . . . .
H11 H 0.551978 0.522037 0.639324 0.026 Uiso 1 1 calc R . . . .
C12 C 0.60743(7) 0.60438(6) 0.77867(12) 0.0173(2) Uani 1 1 d . . . . .
C13 C 0.67818(7) 0.61710(6) 0.89366(13) 0.0218(2) Uani 1 1 d . . . . .
H13 H 0.687342 0.663651 0.938787 0.026 Uiso 1 1 calc R . . . .
C14 C 0.73459(8) 0.55957(7) 0.93976(15) 0.0277(3) Uani 1 1 d . . . . .
H14 H 0.782324 0.569434 1.014252 0.033 Uiso 1 1 calc R . . . .
N1 N 0.72463(7) 0.49066(6) 0.88369(13) 0.0305(3) Uani 1 1 d . . . . .
O1 O 0.49271(5) 0.61809(4) 0.45226(9) 0.02076(19) Uani 1 1 d . . . . .
O2 O 0.59735(6) 0.77266(4) 0.87811(10) 0.0242(2) Uani 1 1 d . . . . .
C1S C 0.5229(2) 0.9381(2) 0.8592(8) 0.1168(19) Uani 0.75 1 d . . P . .
C2S C 0.52525(19) 0.92510(16) 1.0521(6) 0.0811(11) Uani 0.75 1 d . . P . .
C3S C 0.5021(6) 0.9750(5) 1.1596(13) 0.142(4) Uani 0.5 1 d . . P . .
C4S C 0.5661(18) 0.9996(10) 1.218(3) 0.166(9) Uani 0.25 1 d . . P . .

loop_
_atom_site_aniso_label
_atom_site_aniso_U_11
_atom_site_aniso_U_22
_atom_site_aniso_U_33
_atom_site_aniso_U_23
_atom_site_aniso_U_13
_atom_site_aniso_U_12
C1 0.0180(5) 0.0142(4) 0.0153(5) -0.0005(3) 0.0015(4) -0.0008(3)
C2 0.0172(5) 0.0156(5) 0.0200(5) -0.0001(4) -0.0003(4) -0.0002(4)
C3 0.0184(5) 0.0177(5) 0.0198(5) -0.0002(4) 0.0010(4) -0.0015(4)
C4 0.0249(6) 0.0207(5) 0.0260(6) -0.0019(4) 0.0012(4) -0.0067(4)
C5 0.0286(6) 0.0248(6) 0.0305(6) 0.0017(5) 0.0056(5) -0.0104(5)
C6 0.0275(6) 0.0292(6) 0.0230(6) 0.0034(4) 0.0065(4) -0.0065(5)
C7 0.0204(5) 0.0233(5) 0.0199(5) -0.0006(4) 0.0031(4) -0.0034(4)
C8 0.0172(5) 0.0163(5) 0.0200(5) 0.0005(4) 0.0015(4) -0.0011(4)
C9 0.0178(5) 0.0152(4) 0.0164(5) 0.0000(3) 0.0019(4) 0.0007(4)
C10 0.0326(6) 0.0203(5) 0.0298(6) 0.0019(4) 0.0094(5) 0.0063(4)
C11 0.0250(5) 0.0185(5) 0.0213(5) 0.0002(4) 0.0048(4) 0.0019(4)
C12 0.0185(5) 0.0172(5) 0.0169(5) 0.0024(4) 0.0048(4) 0.0013(4)
C13 0.0209(5) 0.0237(5) 0.0207(5) 0.0021(4) 0.0023(4) 0.0007(4)
C14 0.0220(6) 0.0337(6) 0.0270(6) 0.0069(5) 0.0010(4) 0.0045(5)
N1 0.0305(6) 0.0292(5) 0.0326(6) 0.0080(4) 0.0071(4) 0.0112(4)
O1 0.0246(4) 0.0188(4) 0.0186(4) -0.0020(3) 0.0013(3) -0.0050(3)
O2 0.0311(4) 0.0210(4) 0.0199(4) -0.0046(3) 0.0010(3) -0.0033(3)
C1S 0.0433(17) 0.061(2) 0.247(7) -0.007(3) 0.022(2) -0.0041(14)
C2S 0.0456(15) 0.0469(15) 0.147(4) -0.0037(18) -0.0020(18) -0.0048(11)
C3S 0.098(5) 0.111(6) 0.216(10) -0.048(6) 0.018(7) -0.020(5)
C4S 0.22(2) 0.093(12) 0.19(2) 0.041(12) 0.01(2) 0.022(13)

loop_
_atom_type_symbol
_atom_type_description
_atom_type_scat_dispersion_real
_atom_type_scat_dispersion_imag
_atom_type_scat_source
C C 0.0033 0.0016 'International Tables Vol C Tables 4.2.6.8 and 6.1.1.4'
H H 0.0000 0.0000 'International Tables Vol C Tables 4.2.6.8 and 6.1.1.4'
N N 0.0061 0.0033 'International Tables Vol C Tables 4.2.6.8 and 6.1.1.4'
O O 0.0106 0.0060 'International Tables Vol C Tables 4.2.6.8 and 6.1.1.4'

loop_
_geom_angle_atom_site_label_1
_geom_angle_atom_site_label_2
_geom_angle_atom_site_label_3
_geom_angle
_geom_angle_site_symmetry_1
_geom_angle_site_symmetry_3
_geom_angle_publ_flag
C2 C1 C1 109.39(6) . 2_656 ?
C9 C1 C1 112.66(10) . 2_656 ?
C9 C1 C2 102.04(8) . . ?
C12 C1 C1 115.21(7) . 2_656 ?
C12 C1 C2 109.43(8) . . ?
C12 C1 C9 107.26(8) . . ?
C3 C2 C1 108.27(9) . . ?
O2 C2 C1 124.20(10) . . ?
O2 C2 C3 127.52(10) . . ?
C4 C3 C2 129.09(10) . . ?
C4 C3 C8 121.08(10) . . ?
C8 C3 C2 109.80(9) . . ?
C3 C4 H4 121.2 . . ?
C5 C4 C3 117.59(11) . . ?
C5 C4 H4 121.2 . . ?
C4 C5 H5 119.4 . . ?
C4 C5 C6 121.22(11) . . ?
C6 C5 H5 119.4 . . ?
C5 C6 H6 119.4 . . ?
C7 C6 C5 121.17(11) . . ?
C7 C6 H6 119.4 . . ?
C6 C7 H7 121.3 . . ?
C6 C7 C8 117.46(10) . . ?
C8 C7 H7 121.3 . . ?
C3 C8 C9 110.44(9) . . ?
C7 C8 C3 121.47(10) . . ?
C7 C8 C9 128.06(10) . . ?
C8 C9 C1 107.92(8) . . ?
O1 C9 C1 125.62(9) . . ?
O1 C9 C8 126.44(10) . . ?
C11 C10 H10 117.8 . . ?
N1 C10 H10 117.8 . . ?
N1 C10 C11 124.49(11) . . ?
C10 C11 H11 120.5 . . ?
C10 C11 C12 118.95(11) . . ?
C12 C11 H11 120.5 . . ?
C11 C12 C1 120.90(9) . . ?
C11 C12 C13 117.16(10) . . ?
C13 C12 C1 121.91(9) . . ?
C12 C13 H13 120.4 . . ?
C14 C13 C12 119.21(11) . . ?
C14 C13 H13 120.4 . . ?
C13 C14 H14 118.0 . . ?
N1 C14 C13 124.01(11) . . ?
N1 C14 H14 118.0 . . ?
C10 N1 C14 116.11(10) . . ?
C2S C1S C1S 158.1(3) . 2_656 ?
C2S C1S C4S 111.5(9) . 5_677 ?
C2S C1S C4S 140.5(7) . 6_575 ?
C3S C1S C1S 81.3(4) 5_677 2_656 ?
C3S C1S C2S 102.1(5) 5_677 . ?
C3S C1S C4S 37.9(7) 5_677 5_677 ?
C3S C1S C4S 56.0(8) 5_677 6_575 ?
C4S C1S C1S 58.5(8) 5_677 2_656 ?
C4S C1S C1S 58.9(7) 6_575 2_656 ?
C4S C1S C4S 72.9(15) 6_575 5_677 ?
C1S C2S C4S 125.0(6) . . ?
C3S C2S C1S 126.6(5) . . ?
C3S C2S C4S 33.4(8) . . ?
C1S C3S C4S 68.5(9) 5_677 2_657 ?
C2S C3S C1S 130.9(8) . 5_677 ?
C2S C3S C3S 135.5(6) . 2_657 ?
C2S C3S C4S 148.3(10) . 2_657 ?
C3S C3S C1S 93.4(5) 2_657 5_677 ?
C3S C3S C4S 42.0(9) 2_657 2_657 ?
C4S C3S C1S 81.3(11) . 5_677 ?
C4S C3S C2S 105.4(16) . . ?
C4S C3S C3S 72.9(15) . 2_657 ?
C4S C3S C4S 102.1(19) . 2_657 ?
C1S C4S C1S 62.5(8) 6_576 5_677 ?
C1S C4S C2S 90.1(11) 5_677 . ?
C1S C4S C2S 140.3(16) 6_576 . ?
C3S C4S C1S 83.1(13) 2_657 5_677 ?
C3S C4S C1S 99.2(19) . 6_576 ?
C3S C4S C1S 55.5(9) 2_657 6_576 ?
C3S C4S C1S 60.7(12) . 5_677 ?
C3S C4S C2S 95.4(14) 2_657 . ?
C3S C4S C2S 41.1(11) . . ?
C3S C4S C3S 65.1(17) . 2_657 ?

loop_
_geom_bond_atom_site_label_1
_geom_bond_atom_site_label_2
_geom_bond_distance
_geom_bond_site_symmetry_2
_geom_bond_publ_flag
C1 C1 1.567(2) 2_656 ?
C1 C2 1.5484(14) . ?
C1 C9 1.5478(14) . ?
C1 C12 1.5336(14) . ?
C2 C3 1.4766(15) . ?
C2 O2 1.2121(13) . ?
C3 C4 1.3904(15) . ?
C3 C8 1.3913(14) . ?
C4 H4 0.9300 . ?
C4 C5 1.3862(17) . ?
C5 H5 0.9300 . ?
C5 C6 1.3978(17) . ?
C6 H6 0.9300 . ?
C6 C7 1.3868(16) . ?
C7 H7 0.9300 . ?
C7 C8 1.3886(15) . ?
C8 C9 1.4757(14) . ?
C9 O1 1.2095(13) . ?
C10 H10 0.9300 . ?
C10 C11 1.3848(16) . ?
C10 N1 1.3328(17) . ?
C11 H11 0.9300 . ?
C11 C12 1.3919(15) . ?
C12 C13 1.3956(15) . ?
C13 H13 0.9300 . ?
C13 C14 1.3848(16) . ?
C14 H14 0.9300 . ?
C14 N1 1.3381(18) . ?
C1S C1S 1.906(13) 2_656 ?
C1S C2S 1.657(7) . ?
C1S C3S 1.624(10) 5_677 ?
C1S C4S 1.83(3) 6_575 ?
C1S C4S 1.84(2) 5_677 ?
C2S C3S 1.366(10) . ?
C2S C4S 2.00(3) . ?
C3S C3S 1.55(2) 2_657 ?
C3S C4S 1.63(3) 2_657 ?
C3S C4S 1.14(3) . ?
